data_7023684
loop_
_publ_author_name
'Chaudhuri, Satyabrata'
'Patra, Sarat Chandra'
'Saha, Pinaki'
'Saha Roy, Amit'
'Maity, Suvendu'
'Bera, Sachinath'
'Saha Sardar, Pinki'
'Ghosh, Sanjib'
'Weyherm\"uller, Thomas'
'Ghosh, Prasanta'

_publ_section_title
;
 Zinc(ii), iron(ii/iii) and ruthenium(ii) complexes of o-phenylenediamine
 derivatives: oxidative dehydrogenation and photoluminescence.
;
_journal_issue 42
_journal_name_full 'Dalton transactions (Cambridge, England : 2003)'
_journal_page_first 15028
_journal_page_last 15042
_journal_paper_doi 10.1039/c3dt51771c
_journal_volume 42
_journal_year 2013
_chemical_compound_source 'dichloromethane, n-hexane'
_chemical_formula_moiety 'C61 H48 N3 O P2 Ru, F6 P'
_chemical_formula_sum 'C61 H48 F6 N3 O P3 Ru'
_chemical_formula_weight 1147.00
_chemical_name_systematic
; 
 ? 
;
_space_group_IT_number 62
_symmetry_cell_setting orthorhombic
_symmetry_Int_Tables_number 62
_symmetry_space_group_name_Hall '-P 2ac 2n'
_symmetry_space_group_name_H-M 'P n m a'
_atom_sites_solution_hydrogens geom
_atom_sites_solution_primary direct
_atom_sites_solution_secondary difmap
_audit_block_code WGT-PG-501-24
_audit_creation_date 2011-06-20
_audit_creation_method SHELXL-97
_cell_angle_alpha 90.00
_cell_angle_beta 90.00
_cell_angle_gamma 90.00
_cell_formula_units_Z 4
_cell_length_a 26.0925(12)
_cell_length_b 14.8744(10)
_cell_length_c 13.0900(7)
_cell_measurement_reflns_used 180172
_cell_measurement_temperature 100(2)
_cell_measurement_theta_max 35.0
_cell_measurement_theta_min 2.7108
_cell_volume 5080.4(5)
_computing_cell_refinement 'DENZO (Bruker AXS, 2006)'
_computing_data_collection 'DATCOL (Bruker AXS, 2006)'
_computing_data_reduction 'DENZO (Bruker AXS, 2006)'
_computing_structure_refinement 'SHELXL-97 (Sheldrick, 1997)'
_computing_structure_solution 'SHELXS-97 (Sheldrick, 1990)'
_diffrn_ambient_temperature 100(2)
_diffrn_detector_area_resol_mean 18.02
_diffrn_measured_fraction_theta_full 0.999
_diffrn_measured_fraction_theta_max 0.999
_diffrn_measurement_device_type 'Bruker AXS Enraf-Nonius KappaCCD'
_diffrn_measurement_method 'CCD \f- and \w-scans'
_diffrn_radiation_monochromator graphite
_diffrn_radiation_source '0.2 x 2mm^2^ focus rotating anode'
_diffrn_radiation_type MoK\a
_diffrn_radiation_wavelength 0.71073
_diffrn_reflns_av_R_equivalents 0.0404
_diffrn_reflns_av_sigmaI/netI 0.0211
_diffrn_reflns_limit_h_max 42
_diffrn_reflns_limit_h_min -42
_diffrn_reflns_limit_k_max 24
_diffrn_reflns_limit_k_min -24
_diffrn_reflns_limit_l_max 21
_diffrn_reflns_limit_l_min -21
_diffrn_reflns_number 142738
_diffrn_reflns_theta_full 35.03
_diffrn_reflns_theta_max 35.03
_diffrn_reflns_theta_min 2.81
_exptl_absorpt_coefficient_mu 0.473
_exptl_absorpt_correction_T_max 0.94333
_exptl_absorpt_correction_T_min 0.89165
_exptl_absorpt_correction_type gaussian
_exptl_absorpt_process_details 'SADABS (Bruker AXS, 2008)'
_exptl_crystal_colour black
_exptl_crystal_density_diffrn 1.500
_exptl_crystal_density_method 'not measured'
_exptl_crystal_description prism
_exptl_crystal_F_000 2344
_exptl_crystal_size_max 0.27
_exptl_crystal_size_mid 0.24
_exptl_crystal_size_min 0.13
_refine_diff_density_max 0.759
_refine_diff_density_min -1.154
_refine_diff_density_rms 0.074
_refine_ls_extinction_method none
_refine_ls_goodness_of_fit_ref 1.047
_refine_ls_hydrogen_treatment constr
_refine_ls_matrix_type full
_refine_ls_number_parameters 382
_refine_ls_number_reflns 11532
_refine_ls_number_restraints 0
_refine_ls_restrained_S_all 1.047
_refine_ls_R_factor_all 0.0413
_refine_ls_R_factor_gt 0.0285
_refine_ls_shift/su_max 0.002
_refine_ls_shift/su_mean 0.000
_refine_ls_structure_factor_coef Fsqd
_refine_ls_weighting_details 'calc w=1/[\s^2^(Fo^2^)+(0.0269P)^2^+3.5020P] where P=(Fo^2^+2Fc^2^)/3'
_refine_ls_weighting_scheme calc
_refine_ls_wR_factor_gt 0.0649
_refine_ls_wR_factor_ref 0.0701
_reflns_number_gt 9495
_reflns_number_total 11532
_reflns_threshold_expression >2sigma(I)
_cod_data_source_file c3dt51771c.txt
_cod_data_source_block 5PF6
_cod_original_sg_symbol_Hall '-p 2ac 2n'
_cod_database_code 7023684

loop_
_symmetry_equiv_pos_as_xyz
'x, y, z'
'-x+1/2, -y, z+1/2'
'-x, y+1/2, -z'
'x+1/2, -y+1/2, -z+1/2'
'-x, -y, -z'
'x-1/2, y, -z-1/2'
'x, -y-1/2, z'
'-x-1/2, y-1/2, z-1/2'

loop_
_atom_site_label
_atom_site_type_symbol
_atom_site_fract_x
_atom_site_fract_y
_atom_site_fract_z
_atom_site_U_iso_or_equiv
_atom_site_adp_type
_atom_site_occupancy
_atom_site_symmetry_multiplicity
_atom_site_calc_flag
_atom_site_refinement_flags
Ru1 Ru 0.143417(4) 0.7500 0.060577(8) 0.00827(3) Uani 1 2 d S
O1 O 0.14893(4) 0.7500 0.21856(8) 0.01278(18) Uani 1 2 d S
C2 C 0.19224(6) 0.7500 0.26823(12) 0.0171(3) Uani 1 2 d S
C3 C 0.18917(8) 0.7500 0.37604(15) 0.0468(7) Uani 1 2 d S
H3 H 0.1564 0.7500 0.4076 0.056 Uiso 1 2 calc SR
C4 C 0.23206(10) 0.7500 0.43637(18) 0.0757(14) Uani 1 2 d S
H4 H 0.2283 0.7500 0.5086 0.091 Uiso 1 2 calc SR
C5 C 0.28123(9) 0.7500 0.39389(17) 0.0519(8) Uani 1 2 d S
H5 H 0.3108 0.7500 0.4363 0.062 Uiso 1 2 calc SR
C6 C 0.28575(7) 0.7500 0.28957(14) 0.0246(3) Uani 1 2 d S
H6 H 0.3190 0.7500 0.2601 0.030 Uiso 1 2 calc SR
C7 C 0.24244(6) 0.7500 0.22411(12) 0.0152(3) Uani 1 2 d S
C8 C 0.25395(6) 0.7500 0.11703(12) 0.0137(2) Uani 1 2 d S
H8 H 0.2890 0.7500 0.0977 0.016 Uiso 1 2 calc SR
N9 N 0.21985(5) 0.7500 0.04408(10) 0.0112(2) Uani 1 2 d S
C10 C 0.23393(5) 0.7500 -0.06123(11) 0.0126(2) Uani 1 2 d S
C11 C 0.28478(6) 0.7500 -0.09502(13) 0.0182(3) Uani 1 2 d S
H11 H 0.3120 0.7500 -0.0468 0.022 Uiso 1 2 calc SR
C12 C 0.29550(6) 0.7500 -0.19826(14) 0.0243(3) Uani 1 2 d S
H12 H 0.3301 0.7500 -0.2207 0.029 Uiso 1 2 calc SR
C13 C 0.25624(7) 0.7500 -0.26927(14) 0.0290(4) Uani 1 2 d S
H13 H 0.2641 0.7500 -0.3401 0.035 Uiso 1 2 calc SR
C14 C 0.20533(6) 0.7500 -0.23776(12) 0.0214(3) Uani 1 2 d S
H14 H 0.1786 0.7500 -0.2870 0.026 Uiso 1 2 calc SR
C15 C 0.19360(5) 0.7500 -0.13370(11) 0.0126(2) Uani 1 2 d S
N16 N 0.14298(5) 0.7500 -0.09036(9) 0.01025(19) Uani 1 2 d S
C17 C 0.09874(5) 0.7500 -0.13810(11) 0.0107(2) Uani 1 2 d S
C18 C 0.05426(5) 0.7500 -0.06985(11) 0.0106(2) Uani 1 2 d S
C19 C 0.00401(5) 0.7500 -0.10646(12) 0.0141(2) Uani 1 2 d S
H19 H -0.0024 0.7500 -0.1779 0.017 Uiso 1 2 calc SR
C20 C -0.03641(6) 0.7500 -0.03790(13) 0.0167(3) Uani 1 2 d S
H20 H -0.0708 0.7500 -0.0617 0.020 Uiso 1 2 calc SR
C21 C -0.02594(6) 0.7500 0.06637(12) 0.0156(3) Uani 1 2 d S
H21 H -0.0530 0.7500 0.1149 0.019 Uiso 1 2 calc SR
C22 C 0.02476(5) 0.7500 0.09819(12) 0.0127(2) Uani 1 2 d S
H22 H 0.0316 0.7500 0.1695 0.015 Uiso 1 2 calc SR
N23 N 0.06479(5) 0.7500 0.03293(9) 0.0103(2) Uani 1 2 d S
C24 C 0.08956(5) 0.7500 -0.25023(11) 0.0125(2) Uani 1 2 d S
C25 C 0.08399(5) 0.66899(8) -0.30198(9) 0.0191(2) Uani 1 1 d .
H25 H 0.0877 0.6137 -0.2665 0.023 Uiso 1 1 calc R
C26 C 0.07296(5) 0.66924(9) -0.40607(10) 0.0240(2) Uani 1 1 d .
H26 H 0.0691 0.6140 -0.4416 0.029 Uiso 1 1 calc R
C27 C 0.06752(6) 0.7500 -0.45800(13) 0.0228(3) Uani 1 2 d S
H27 H 0.0601 0.7500 -0.5290 0.027 Uiso 1 2 calc SR
P30 P 0.144866(10) 0.587734(17) 0.070048(19) 0.01000(5) Uani 1 1 d .
C31 C 0.20976(4) 0.54219(7) 0.07721(8) 0.01312(17) Uani 1 1 d .
C32 C 0.24222(4) 0.54729(7) -0.00780(9) 0.01597(18) Uani 1 1 d .
H32 H 0.2292 0.5688 -0.0710 0.019 Uiso 1 1 calc R
C33 C 0.29330(4) 0.52124(9) -0.00095(11) 0.0231(2) Uani 1 1 d .
H33 H 0.3150 0.5249 -0.0591 0.028 Uiso 1 1 calc R
C34 C 0.31243(5) 0.48992(10) 0.09132(13) 0.0289(3) Uani 1 1 d .
H34 H 0.3473 0.4722 0.0965 0.035 Uiso 1 1 calc R
C35 C 0.28074(5) 0.48453(10) 0.17571(12) 0.0280(3) Uani 1 1 d .
H35 H 0.2940 0.4625 0.2385 0.034 Uiso 1 1 calc R
C36 C 0.22964(4) 0.51101(8) 0.16959(10) 0.0199(2) Uani 1 1 d .
H36 H 0.2083 0.5078 0.2283 0.024 Uiso 1 1 calc R
C41 C 0.11214(4) 0.53391(7) 0.17781(8) 0.01265(17) Uani 1 1 d .
C42 C 0.11047(4) 0.43950(7) 0.18256(9) 0.01742(19) Uani 1 1 d .
H42 H 0.1263 0.4048 0.1305 0.021 Uiso 1 1 calc R
C43 C 0.08579(4) 0.39691(8) 0.26291(10) 0.0198(2) Uani 1 1 d .
H43 H 0.0854 0.3331 0.2661 0.024 Uiso 1 1 calc R
C44 C 0.06154(4) 0.44671(8) 0.33897(9) 0.0192(2) Uani 1 1 d .
H44 H 0.0447 0.4172 0.3939 0.023 Uiso 1 1 calc R
C45 C 0.06220(4) 0.54008(8) 0.33370(9) 0.01758(19) Uani 1 1 d .
H45 H 0.0452 0.5745 0.3845 0.021 Uiso 1 1 calc R
C46 C 0.08785(4) 0.58353(7) 0.25398(8) 0.01474(18) Uani 1 1 d .
H46 H 0.0887 0.6473 0.2517 0.018 Uiso 1 1 calc R
C51 C 0.11398(4) 0.52804(7) -0.03638(8) 0.01202(16) Uani 1 1 d .
C52 C 0.13876(4) 0.46870(8) -0.10269(9) 0.01707(19) Uani 1 1 d .
H52 H 0.1742 0.4562 -0.0935 0.020 Uiso 1 1 calc R
C53 C 0.11197(4) 0.42763(8) -0.18241(9) 0.0193(2) Uani 1 1 d .
H53 H 0.1294 0.3879 -0.2274 0.023 Uiso 1 1 calc R
C54 C 0.06003(4) 0.44437(8) -0.19635(9) 0.01716(19) Uani 1 1 d .
H54 H 0.0420 0.4171 -0.2513 0.021 Uiso 1 1 calc R
C55 C 0.03473(4) 0.50150(7) -0.12908(9) 0.01513(18) Uani 1 1 d .
H55 H -0.0009 0.5125 -0.1374 0.018 Uiso 1 1 calc R
C56 C 0.06130(4) 0.54261(7) -0.04975(8) 0.01296(17) Uani 1 1 d .
H56 H 0.0435 0.5811 -0.0040 0.016 Uiso 1 1 calc R
P60 P 0.075035(15) 0.2500 0.57296(3) 0.01274(7) Uani 1 2 d S
F61 F 0.11851(3) 0.32619(6) 0.57582(7) 0.02972(18) Uani 1 1 d .
F62 F 0.07683(6) 0.2500 0.45097(8) 0.0310(3) Uani 1 2 d S
F63 F 0.03197(3) 0.32669(5) 0.57116(6) 0.02526(16) Uani 1 1 d .
F64 F 0.07352(5) 0.2500 0.69580(8) 0.0268(2) Uani 1 2 d S

loop_
_atom_site_aniso_label
_atom_site_aniso_U_11
_atom_site_aniso_U_22
_atom_site_aniso_U_33
_atom_site_aniso_U_23
_atom_site_aniso_U_13
_atom_site_aniso_U_12
Ru1 0.00895(4) 0.00818(4) 0.00767(4) 0.000 -0.00068(3) 0.000
O1 0.0147(5) 0.0143(4) 0.0093(4) 0.000 -0.0019(4) 0.000
C2 0.0175(6) 0.0228(7) 0.0112(6) 0.000 -0.0035(5) 0.000
C3 0.0231(9) 0.107(2) 0.0101(7) 0.000 -0.0031(7) 0.000
C4 0.0299(11) 0.185(4) 0.0117(9) 0.000 -0.0084(8) 0.000
C5 0.0243(9) 0.113(3) 0.0182(9) 0.000 -0.0120(8) 0.000
C6 0.0184(7) 0.0358(9) 0.0195(8) 0.000 -0.0072(6) 0.000
C7 0.0151(6) 0.0165(6) 0.0140(6) 0.000 -0.0044(5) 0.000
C8 0.0117(5) 0.0145(6) 0.0150(6) 0.000 -0.0029(5) 0.000
N9 0.0110(5) 0.0113(5) 0.0113(5) 0.000 -0.0013(4) 0.000
C10 0.0108(5) 0.0148(6) 0.0122(6) 0.000 0.0002(5) 0.000
C11 0.0101(6) 0.0263(8) 0.0180(7) 0.000 0.0003(5) 0.000
C12 0.0128(6) 0.0409(10) 0.0192(7) 0.000 0.0038(6) 0.000
C13 0.0158(7) 0.0575(13) 0.0137(7) 0.000 0.0042(6) 0.000
C14 0.0144(6) 0.0393(10) 0.0104(6) 0.000 0.0015(5) 0.000
C15 0.0106(5) 0.0159(6) 0.0112(6) 0.000 0.0012(4) 0.000
N16 0.0100(4) 0.0110(5) 0.0098(4) 0.000 0.0005(4) 0.000
C17 0.0107(5) 0.0111(5) 0.0104(5) 0.000 -0.0005(4) 0.000
C18 0.0105(5) 0.0101(5) 0.0111(6) 0.000 -0.0003(4) 0.000
C19 0.0112(5) 0.0174(6) 0.0137(6) 0.000 -0.0024(5) 0.000
C20 0.0107(6) 0.0201(7) 0.0192(7) 0.000 -0.0006(5) 0.000
C21 0.0121(5) 0.0171(6) 0.0175(7) 0.000 0.0028(5) 0.000
C22 0.0127(5) 0.0127(6) 0.0126(6) 0.000 0.0020(5) 0.000
N23 0.0112(5) 0.0093(5) 0.0105(5) 0.000 0.0007(4) 0.000
C24 0.0108(5) 0.0171(6) 0.0095(5) 0.000 -0.0011(4) 0.000
C25 0.0247(5) 0.0194(5) 0.0132(4) -0.0022(4) -0.0020(4) -0.0015(4)
C26 0.0274(6) 0.0302(6) 0.0145(5) -0.0072(4) -0.0027(4) -0.0036(5)
C27 0.0170(7) 0.0404(10) 0.0112(6) 0.000 -0.0023(5) 0.000
P30 0.01111(10) 0.00841(10) 0.01048(10) -0.00033(8) -0.00060(8) 0.00018(8)
C31 0.0128(4) 0.0098(4) 0.0168(4) -0.0003(3) -0.0030(3) 0.0007(3)
C32 0.0139(4) 0.0143(4) 0.0197(5) -0.0018(4) -0.0006(4) 0.0010(3)
C33 0.0140(4) 0.0227(5) 0.0324(6) -0.0026(5) 0.0012(4) 0.0025(4)
C34 0.0147(5) 0.0286(6) 0.0433(8) 0.0046(6) -0.0071(5) 0.0041(4)
C35 0.0203(5) 0.0300(6) 0.0336(7) 0.0103(5) -0.0120(5) 0.0015(5)
C36 0.0181(5) 0.0210(5) 0.0206(5) 0.0045(4) -0.0056(4) -0.0006(4)
C41 0.0141(4) 0.0113(4) 0.0125(4) 0.0016(3) -0.0004(3) -0.0009(3)
C42 0.0192(5) 0.0116(4) 0.0215(5) 0.0015(4) 0.0026(4) 0.0002(4)
C43 0.0211(5) 0.0121(4) 0.0263(6) 0.0063(4) 0.0010(4) -0.0005(4)
C44 0.0192(5) 0.0208(5) 0.0178(5) 0.0077(4) 0.0003(4) -0.0021(4)
C45 0.0199(5) 0.0194(5) 0.0135(4) 0.0015(4) 0.0014(4) -0.0002(4)
C46 0.0178(4) 0.0132(4) 0.0132(4) 0.0006(3) 0.0004(4) -0.0004(3)
C51 0.0129(4) 0.0104(4) 0.0127(4) -0.0015(3) -0.0007(3) -0.0009(3)
C52 0.0138(4) 0.0176(4) 0.0198(5) -0.0069(4) -0.0004(4) 0.0008(4)
C53 0.0185(5) 0.0199(5) 0.0195(5) -0.0096(4) -0.0001(4) -0.0003(4)
C54 0.0182(4) 0.0161(4) 0.0171(5) -0.0044(4) -0.0026(4) -0.0027(4)
C55 0.0134(4) 0.0138(4) 0.0182(5) -0.0006(4) -0.0026(4) -0.0012(3)
C56 0.0128(4) 0.0112(4) 0.0149(4) -0.0011(3) 0.0005(3) -0.0001(3)
P60 0.01383(15) 0.01198(15) 0.01240(16) 0.000 0.00063(12) 0.000
F61 0.0241(4) 0.0244(4) 0.0407(5) -0.0008(3) 0.0026(3) -0.0109(3)
F62 0.0588(8) 0.0213(5) 0.0130(5) 0.000 0.0043(5) 0.000
F63 0.0232(3) 0.0202(3) 0.0323(4) -0.0009(3) -0.0023(3) 0.0089(3)
F64 0.0450(7) 0.0230(5) 0.0126(4) 0.000 -0.0007(4) 0.000

loop_
_atom_type_symbol
_atom_type_description
_atom_type_scat_dispersion_real
_atom_type_scat_dispersion_imag
_atom_type_scat_source
C C 0.0033 0.0016 'International Tables Vol C Tables 4.2.6.8 and 6.1.1.4'
H H 0.0000 0.0000 'International Tables Vol C Tables 4.2.6.8 and 6.1.1.4'
N N 0.0061 0.0033 'International Tables Vol C Tables 4.2.6.8 and 6.1.1.4'
O O 0.0106 0.0060 'International Tables Vol C Tables 4.2.6.8 and 6.1.1.4'
F F 0.0171 0.0103 'International Tables Vol C Tables 4.2.6.8 and 6.1.1.4'
P P 0.1023 0.0942 'International Tables Vol C Tables 4.2.6.8 and 6.1.1.4'
Ru Ru -1.2594 0.8363 'International Tables Vol C Tables 4.2.6.8 and 6.1.1.4'

loop_
_exptl_crystal_face_index_h
_exptl_crystal_face_index_k
_exptl_crystal_face_index_l
_exptl_crystal_face_perp_dist
0.00 -1.00 0.00 0.0650
0.00 1.00 0.00 0.0650
1.00 0.00 -1.00 0.1400
-1.00 0.00 1.00 0.1000
-1.00 0.00 -1.00 0.1200
1.00 0.00 1.00 0.1400
-1.00 0.00 0.00 0.1300
4.00 0.00 -1.00 0.1400
-4.00 0.00 -1.00 0.1300
1.00 -2.00 -1.00 0.0850
1.00 0.00 0.00 0.1500

loop_
_geom_angle_atom_site_label_1
_geom_angle_atom_site_label_2
_geom_angle_atom_site_label_3
_geom_angle
_geom_angle_site_symmetry_1
_geom_angle_site_symmetry_3
N16 Ru1 N9 84.15(5) . .
N16 Ru1 O1 176.35(5) . .
N9 Ru1 O1 92.20(5) . .
N16 Ru1 N23 79.67(5) . .
N9 Ru1 N23 163.82(5) . .
O1 Ru1 N23 103.98(4) . .
N16 Ru1 P30 92.945(7) . 7_575
N9 Ru1 P30 89.424(7) . 7_575
O1 Ru1 P30 87.005(7) . 7_575
N23 Ru1 P30 91.394(7) . 7_575
N16 Ru1 P30 92.945(6) . .
N9 Ru1 P30 89.425(7) . .
O1 Ru1 P30 87.004(7) . .
N23 Ru1 P30 91.393(7) . .
P30 Ru1 P30 173.852(13) 7_575 .
C2 O1 Ru1 123.90(10) . .
O1 C2 C3 116.66(16) . .
O1 C2 C7 126.29(14) . .
C3 C2 C7 117.04(15) . .
C4 C3 C2 122.0(2) . .
C3 C4 C5 121.4(2) . .
C6 C5 C4 118.37(19) . .
C5 C6 C7 122.23(18) . .
C6 C7 C2 119.04(15) . .
C6 C7 C8 115.07(14) . .
C2 C7 C8 125.89(13) . .
N9 C8 C7 124.92(14) . .
C8 N9 C10 122.09(13) . .
C8 N9 Ru1 126.80(11) . .
C10 N9 Ru1 111.11(9) . .
C11 C10 C15 119.53(14) . .
C11 C10 N9 123.37(13) . .
C15 C10 N9 117.10(12) . .
C12 C11 C10 120.13(15) . .
C11 C12 C13 120.53(15) . .
C12 C13 C14 120.52(16) . .
C13 C14 C15 119.91(15) . .
C14 C15 C10 119.37(13) . .
C14 C15 N16 125.90(13) . .
C10 C15 N16 114.73(13) . .
C17 N16 C15 128.33(12) . .
C17 N16 Ru1 118.76(10) . .
C15 N16 Ru1 112.91(9) . .
N16 C17 C18 113.99(12) . .
N16 C17 C24 127.69(13) . .
C18 C17 C24 118.32(12) . .
N23 C18 C19 121.61(13) . .
N23 C18 C17 116.05(12) . .
C19 C18 C17 122.34(13) . .
C20 C19 C18 119.52(14) . .
C19 C20 C21 119.08(14) . .
C22 C21 C20 118.80(14) . .
N23 C22 C21 123.24(14) . .
C22 N23 C18 117.74(12) . .
C22 N23 Ru1 130.72(10) . .
C18 N23 Ru1 111.54(9) . .
C25 C24 C25 120.20(14) . 7_575
C25 C24 C17 119.86(7) . .
C25 C24 C17 119.86(7) 7_575 .
C24 C25 C26 119.74(12) . .
C27 C26 C25 120.19(12) . .
C26 C27 C26 119.94(15) 7_575 .
C31 P30 C41 103.32(5) . .
C31 P30 C51 105.44(5) . .
C41 P30 C51 99.67(5) . .
C31 P30 Ru1 112.80(3) . .
C41 P30 Ru1 117.93(3) . .
C51 P30 Ru1 115.89(3) . .
C36 C31 C32 118.81(10) . .
C36 C31 P30 120.83(9) . .
C32 C31 P30 119.99(8) . .
C33 C32 C31 120.87(11) . .
C34 C33 C32 119.63(12) . .
C35 C34 C33 120.01(11) . .
C34 C35 C36 120.68(12) . .
C35 C36 C31 119.99(12) . .
C46 C41 C42 118.90(10) . .
C46 C41 P30 122.10(8) . .
C42 C41 P30 118.99(8) . .
C43 C42 C41 120.28(11) . .
C42 C43 C44 120.68(10) . .
C45 C44 C43 119.34(10) . .
C44 C45 C46 120.31(11) . .
C41 C46 C45 120.47(10) . .
C52 C51 C56 118.28(9) . .
C52 C51 P30 124.98(8) . .
C56 C51 P30 116.73(8) . .
C53 C52 C51 120.61(10) . .
C54 C53 C52 120.51(10) . .
C53 C54 C55 119.29(10) . .
C56 C55 C54 120.33(10) . .
C55 C56 C51 120.93(9) . .
F62 P60 F63 90.34(5) . .
F62 P60 F63 90.34(5) . 7_565
F63 P60 F63 90.85(6) . 7_565
F62 P60 F61 90.15(5) . .
F63 P60 F61 89.62(4) . .
F63 P60 F61 179.33(5) 7_565 .
F62 P60 F61 90.15(5) . 7_565
F63 P60 F61 179.32(5) . 7_565
F63 P60 F61 89.62(4) 7_565 7_565
F61 P60 F61 89.91(7) . 7_565
F62 P60 F64 179.72(8) . .
F63 P60 F64 89.86(5) . .
F63 P60 F64 89.86(5) 7_565 .
F61 P60 F64 89.66(5) . .
F61 P60 F64 89.66(5) 7_565 .

loop_
_geom_bond_atom_site_label_1
_geom_bond_atom_site_label_2
_geom_bond_distance
_geom_bond_site_symmetry_2
Ru1 N16 1.9758(12) .
Ru1 N9 2.0059(12) .
Ru1 O1 2.0730(11) .
Ru1 N23 2.0833(12) .
Ru1 P30 2.4170(3) 7_575
Ru1 P30 2.4171(3) .
O1 C2 1.3036(18) .
C2 C3 1.413(3) .
C2 C7 1.431(2) .
C3 C4 1.370(3) .
C4 C5 1.398(4) .
C5 C6 1.371(3) .
C6 C7 1.418(2) .
C7 C8 1.434(2) .
C8 N9 1.3053(18) .
N9 C10 1.4267(19) .
C10 C11 1.398(2) .
C10 C15 1.417(2) .
C11 C12 1.380(2) .
C12 C13 1.383(3) .
C13 C14 1.391(2) .
C14 C15 1.396(2) .
C15 N16 1.4375(18) .
N16 C17 1.3126(18) .
C17 C18 1.4645(19) .
C17 C24 1.487(2) .
C18 N23 1.3732(18) .
C18 C19 1.3960(19) .
C19 C20 1.385(2) .
C20 C21 1.392(2) .
C21 C22 1.387(2) .
C22 N23 1.3492(18) .
C24 C25 1.3900(13) .
C24 C25 1.3900(13) 7_575
C25 C26 1.3926(17) .
C26 C27 1.3875(16) .
C27 C26 1.3875(16) 7_575
P30 C31 1.8263(10) .
P30 C41 1.8330(10) .
P30 C51 1.8381(10) .
C31 C36 1.3951(15) .
C31 C32 1.4004(15) .
C32 C33 1.3909(15) .
C33 C34 1.387(2) .
C34 C35 1.382(2) .
C35 C36 1.3927(17) .
C41 C46 1.3931(15) .
C41 C42 1.4063(14) .
C42 C43 1.3865(16) .
C43 C44 1.3929(18) .
C44 C45 1.3907(16) .
C45 C46 1.3980(15) .
C51 C52 1.3967(14) .
C51 C56 1.4025(14) .
C52 C53 1.3966(15) .
C53 C54 1.3899(16) .
C54 C55 1.3905(16) .
C55 C56 1.3902(15) .
P60 F62 1.5976(12) .
P60 F63 1.6013(8) .
P60 F63 1.6013(8) 7_565
P60 F61 1.6039(8) .
P60 F61 1.6040(8) 7_565
P60 F64 1.6084(11) .
